data_7702311
loop_
_publ_author_name
'Brechin, Euan K.'
'Gilby, Liam M.'
'Gould, Robert O.'
'Harris, Steven G.'
'Parsons, Simon'
'Winpenny, Richard E. P.'

_publ_section_title
;
 Heterobimetallic nickel--sodium and cobalt--sodium complexes of
 pyridonate ligands
;
_journal_issue 16
_journal_name_full 'Journal of the Chemical Society, Dalton Transactions'
_journal_page_first 2657
_journal_paper_doi 10.1039/a803442g
_journal_year 1998
_chemical_formula_sum 'C38 H32 Cl6 N10 Na2 Ni2 O7'
_chemical_formula_weight 1116.84
_space_group_IT_number 5
_space_group_name_Hall 'I 2y'
_space_group_name_H-M_alt 'I 1 2 1'
_symmetry_cell_setting monoclinic
_symmetry_space_group_name_H-M 'I 1 2 1'
_atom_sites_solution_hydrogens geom
_atom_sites_solution_primary direct
_atom_sites_solution_secondary difmap
_audit_creation_method SHELXL
_cell_angle_alpha 90.00
_cell_angle_beta 90.525(10)
_cell_angle_gamma 90.00
_cell_formula_units_Z 2
_cell_length_a 15.667(2)
_cell_length_b 9.1628(5)
_cell_length_c 16.4418(11)
_cell_measurement_reflns_used 68
_cell_measurement_temperature 220.0(2)
_cell_measurement_theta_max 22
_cell_measurement_theta_min 20
_cell_volume 2360.2(4)
_computing_structure_refinement 'SHELXL-93 (Sheldrick, 1993)'
_computing_structure_solution 'SHELXS-86 (Sheldrick, 1990)'
_diffrn_ambient_temperature 220.0(2)
_diffrn_measurement_method omega-theta
_diffrn_radiation_monochromator graphite
_diffrn_radiation_source 'fine-focus sealed tube'
_diffrn_radiation_type CuK\a
_diffrn_radiation_wavelength 1.54184
_diffrn_reflns_av_R_equivalents 0.0324
_diffrn_reflns_av_sigmaI/netI 0.0288
_diffrn_reflns_limit_h_max 17
_diffrn_reflns_limit_h_min -17
_diffrn_reflns_limit_k_max 10
_diffrn_reflns_limit_k_min -6
_diffrn_reflns_limit_l_max 18
_diffrn_reflns_limit_l_min -18
_diffrn_reflns_number 3932
_diffrn_reflns_theta_max 60.10
_diffrn_reflns_theta_min 3.88
_exptl_absorpt_coefficient_mu 4.791
_exptl_absorpt_correction_T_max 0.541
_exptl_absorpt_correction_T_min 0.359
_exptl_absorpt_correction_type Psi-scans
_exptl_crystal_colour Green
_exptl_crystal_density_diffrn 1.572
_exptl_crystal_description block
_exptl_crystal_F_000 1132
_exptl_crystal_size_max 0.27
_exptl_crystal_size_mid 0.23
_exptl_crystal_size_min 0.23
_refine_diff_density_max 0.238
_refine_diff_density_min -0.483
_refine_diff_density_rms 0.059
_refine_ls_abs_structure_details 'Flack H D (1983), Acta Cryst. A39, 876-881'
_refine_ls_abs_structure_Flack 0.04(2)
_refine_ls_extinction_method none
_refine_ls_goodness_of_fit_all 1.038
_refine_ls_goodness_of_fit_obs 1.053
_refine_ls_matrix_type full
_refine_ls_number_parameters 294
_refine_ls_number_reflns 2928
_refine_ls_number_restraints 1
_refine_ls_restrained_S_all 1.056
_refine_ls_restrained_S_obs 1.053
_refine_ls_R_factor_all 0.0370
_refine_ls_R_factor_obs 0.0338
_refine_ls_shift/esd_max 0.198
_refine_ls_shift/esd_mean 0.018
_refine_ls_structure_factor_coef Fsqd
_refine_ls_weighting_details 'w=1/[\s^2^(Fo^2^)+(0.0633P)^2^+0.0000P] where P=(Fo^2^+2Fc^2^)/3'
_refine_ls_weighting_scheme calc
_refine_ls_wR_factor_all 0.0882
_refine_ls_wR_factor_obs 0.0850
_reflns_number_observed 2751
_reflns_number_total 2929
_reflns_observed_criterion >2sigma(I)
_cod_data_source_file g803442.txt
_cod_data_source_block nifnaf
_cod_depositor_comments
;
The following automatic conversions were performed:

data item '_symmetry_cell_setting' value 'Monoclinic' was changed to
'monoclinic' in accordance with the
/home/saulius/struct/COD-crude-data/automatic-downloads/DataCite-retrospective/RSC/depositions/lib/dictionaries/cif_core.dic
dictionary named 'cif_core.dic' version 2.4.2 last updated on
2011-04-26.

data item '_refine_ls_weighting_scheme' value 'calc
w=1/[\s^2^(Fo^2^)+(0.0633P)^2^+0.0000P] where P=(Fo^2^+2Fc^2^)/3' was
changed to 'calc'. A new data item '_refine_ls_weighting_details' was
created with the value set to
'w=1/[\s^2^(Fo^2^)+(0.0633P)^2^+0.0000P] where P=(Fo^2^+2Fc^2^)/3'.

Automatic conversion script
Id: cif_fix_values 6909 2019-04-08 15:41:33Z antanas 
;
_cod_original_cell_volume 2360.1(3)
_cod_original_sg_symbol_H-M I2
_cod_database_code 7702311

loop_
_symmetry_equiv_pos_as_xyz
'x, y, z'
'-x, y, -z'
'x+1/2, y+1/2, z+1/2'
'-x+1/2, y+1/2, -z+1/2'

loop_
_atom_site_aniso_label
_atom_site_aniso_U_11
_atom_site_aniso_U_22
_atom_site_aniso_U_33
_atom_site_aniso_U_23
_atom_site_aniso_U_13
_atom_site_aniso_U_12
Ni1 0.0205(3) 0.0229(4) 0.0266(3) -0.0004(3) -0.0034(3) 0.0009(3)
Na1 0.0279(9) 0.0367(11) 0.0332(9) 0.0040(8) -0.0061(7) -0.0041(7)
O1W 0.016(2) 0.036(3) 0.041(2) 0.000 -0.001(2) 0.000
N1R 0.026(2) 0.024(2) 0.028(2) 0.0002(15) -0.0031(14) -0.001(2)
C21 0.026(2) 0.025(3) 0.028(2) 0.000(2) -0.004(2) 0.007(2)
C31 0.031(3) 0.038(3) 0.046(3) -0.011(2) -0.004(2) 0.001(2)
C41 0.057(3) 0.039(3) 0.037(3) -0.011(2) 0.000(2) 0.008(3)
C51 0.037(3) 0.046(4) 0.033(2) -0.003(2) 0.005(2) 0.005(2)
C61 0.026(2) 0.025(2) 0.032(2) 0.006(2) -0.004(2) 0.001(2)
O1R 0.027(2) 0.031(2) 0.036(2) -0.0040(14) 0.0011(13) -0.0003(14)
Cl1 0.0332(6) 0.0524(8) 0.0518(7) 0.0047(5) 0.0005(5) -0.0160(5)
N2R 0.023(2) 0.027(2) 0.029(2) -0.001(2) -0.0044(14) 0.006(2)
C22 0.029(2) 0.028(3) 0.031(2) 0.004(2) -0.004(2) 0.000(2)
C32 0.040(3) 0.026(3) 0.043(2) 0.008(2) -0.010(2) 0.004(2)
C42 0.051(3) 0.020(2) 0.040(2) 0.007(2) 0.006(2) -0.002(3)
C52 0.038(3) 0.031(3) 0.032(2) 0.000(2) 0.001(2) -0.009(2)
C62 0.023(2) 0.031(3) 0.026(2) -0.001(2) -0.001(2) -0.007(2)
O2R 0.030(2) 0.026(2) 0.053(2) 0.0022(15) -0.0195(15) -0.0013(14)
Cl2 0.0277(6) 0.0480(8) 0.0581(7) -0.0035(6) -0.0181(5) -0.0006(5)
N3R 0.024(2) 0.021(2) 0.031(2) 0.0013(15) -0.0029(14) -0.001(2)
C23 0.017(2) 0.029(2) 0.028(2) -0.002(2) 0.001(2) -0.006(2)
C33 0.030(2) 0.045(3) 0.028(2) -0.003(2) 0.002(2) -0.003(2)
C43 0.044(3) 0.057(4) 0.025(2) 0.006(2) -0.004(2) 0.003(3)
C53 0.035(2) 0.044(3) 0.038(3) 0.007(2) -0.013(2) 0.006(2)
C63 0.017(2) 0.031(3) 0.034(2) -0.003(2) 0.000(2) 0.001(2)
O3R 0.0228(14) 0.039(2) 0.0304(14) -0.0008(15) -0.0006(11) 0.006(2)
Cl3 0.0272(6) 0.0401(8) 0.0518(7) -0.0017(6) 0.0093(5) 0.0064(5)
N1A 0.056(3) 0.078(4) 0.048(3) 0.004(3) 0.014(2) 0.004(3)
C2A 0.047(3) 0.046(3) 0.045(3) 0.003(3) 0.010(2) 0.005(3)
C3A 0.091(4) 0.065(5) 0.051(3) 0.011(3) 0.020(3) 0.010(4)
N1B 0.043(2) 0.049(4) 0.057(3) 0.003(2) -0.009(2) 0.007(2)
C2B 0.042(3) 0.042(4) 0.063(3) 0.005(3) -0.006(2) 0.008(3)
C3B 0.125(7) 0.056(5) 0.142(8) 0.034(5) 0.017(6) 0.036(5)

loop_
_atom_site_label
_atom_site_type_symbol
_atom_site_fract_x
_atom_site_fract_y
_atom_site_fract_z
_atom_site_U_iso_or_equiv
_atom_site_thermal_displace_type
_atom_site_occupancy
_atom_site_calc_flag
_atom_site_refinement_flags
Ni1 Ni -0.21028(4) -0.38192(8) -0.00157(4) 0.0234(2) Uani 1 d .
Na1 Na 0.01202(10) -0.4894(2) 0.09989(9) 0.0326(4) Uani 1 d .
O1W O 0.0000 -0.3082(5) 0.0000 0.0311(9) Uani 1 d S
H1W H -0.0455 -0.2515(5) 0.0107 0.037 Uiso 1 d R
N1R N -0.2662(2) -0.3043(4) 0.1046(2) 0.0260(8) Uani 1 d .
C21 C -0.2043(3) -0.2014(5) 0.1134(2) 0.0264(9) Uani 1 d .
C31 C -0.2047(3) -0.1092(6) 0.1807(3) 0.0385(12) Uani 1 d .
H31 H -0.1615(3) -0.0389(6) 0.1877(3) 0.046 Uiso 1 calc R
C41 C -0.2685(3) -0.1218(6) 0.2365(3) 0.0443(13) Uani 1 d .
H41 H -0.2687(3) -0.0607(6) 0.2824(3) 0.053 Uiso 1 calc R
C51 C -0.3331(3) -0.2244(6) 0.2257(3) 0.0388(12) Uani 1 d .
H51 H -0.3780(3) -0.2335(6) 0.2630(3) 0.047 Uiso 1 calc R
C61 C -0.3282(3) -0.3116(5) 0.1581(2) 0.0279(10) Uani 1 d .
O1R O -0.1499(2) -0.2010(4) 0.0543(2) 0.0311(7) Uani 1 d .
Cl1 Cl -0.40629(7) -0.44201(15) 0.13900(8) 0.0458(3) Uani 1 d .
N2R N -0.2532(2) -0.5908(4) -0.0143(2) 0.0265(8) Uani 1 d .
C22 C -0.1802(3) -0.6490(5) 0.0195(2) 0.0295(10) Uani 1 d .
C32 C -0.1696(3) -0.7983(5) 0.0218(3) 0.0363(11) Uani 1 d .
H32 H -0.1210(3) -0.8394(5) 0.0468(3) 0.044 Uiso 1 calc R
C42 C -0.2314(3) -0.8868(6) -0.0132(2) 0.0371(10) Uani 1 d .
H42 H -0.2239(3) -0.9886(6) -0.0128(2) 0.045 Uiso 1 calc R
C52 C -0.3038(3) -0.8280(5) -0.0486(2) 0.0340(11) Uani 1 d .
H52 H -0.3457(3) -0.8872(5) -0.0733(2) 0.041 Uiso 1 calc R
C62 C -0.3116(2) -0.6800(5) -0.0461(2) 0.0266(10) Uani 1 d .
O2R O -0.1280(2) -0.5494(4) 0.0455(2) 0.0363(8) Uani 1 d .
Cl2 Cl -0.40112(7) -0.59390(14) -0.08726(8) 0.0447(3) Uani 1 d .
N3R N -0.2713(2) -0.2766(4) -0.0965(2) 0.0252(8) Uani 1 d .
C23 C -0.2081(2) -0.3144(5) -0.1489(2) 0.0250(9) Uani 1 d .
C33 C -0.2136(3) -0.2722(5) -0.2309(3) 0.0344(11) Uani 1 d .
H33 H -0.1706(3) -0.2979(5) -0.2677(3) 0.041 Uiso 1 calc R
C43 C -0.2828(3) -0.1930(6) -0.2561(3) 0.0424(13) Uani 1 d .
H43 H -0.2866(3) -0.1626(6) -0.3106(3) 0.051 Uiso 1 calc R
C53 C -0.3484(3) -0.1561(6) -0.2022(3) 0.0390(12) Uani 1 d .
H53 H -0.3966(3) -0.1026(6) -0.2190(3) 0.047 Uiso 1 calc R
C63 C -0.3379(2) -0.2025(5) -0.1242(2) 0.0275(9) Uani 1 d .
O3R O -0.1479(2) -0.3879(4) -0.11449(15) 0.0307(6) Uani 1 d .
Cl3 Cl -0.41721(7) -0.16876(13) -0.05272(7) 0.0397(3) Uani 1 d .
N1A N 0.0330(3) -0.3932(7) -0.2307(3) 0.0607(12) Uani 1 d .
C2A C 0.0605(3) -0.3778(7) -0.2922(3) 0.0458(12) Uani 1 d .
C3A C 0.0977(4) -0.3576(8) -0.3724(3) 0.069(2) Uani 1 d .
H3A1 H 0.1548(4) -0.3178(8) -0.3665(3) 0.103 Uiso 1 d R
H3A2 H 0.0626(4) -0.2908(8) -0.4039(3) 0.103 Uiso 1 d R
H3A3 H 0.1005(4) -0.4509(8) -0.4001(3) 0.103 Uiso 1 d R
N1B N 0.0270(3) -0.7504(6) 0.1357(3) 0.0496(12) Uani 1 d .
C2B C 0.0421(3) -0.8673(8) 0.1479(3) 0.0490(13) Uani 1 d .
C3B C 0.0626(6) -1.0183(9) 0.1639(6) 0.108(3) Uani 1 d .
H3B1 H 0.0113(6) -1.0700(9) 0.1798(6) 0.162 Uiso 1 d R
H3B2 H 0.1046(6) -1.0240(9) 0.2074(6) 0.162 Uiso 1 d R
H3B3 H 0.0855(6) -1.0625(9) 0.1151(6) 0.162 Uiso 1 d R

loop_
_atom_type_symbol
_atom_type_description
_atom_type_scat_dispersion_real
_atom_type_scat_dispersion_imag
_atom_type_scat_source
C C 0.0181 0.0091 'International Tables Vol C Tables 4.2.6.8 and 6.1.1.4'
H H 0.0000 0.0000 'International Tables Vol C Tables 4.2.6.8 and 6.1.1.4'
N N 0.0311 0.0180 'International Tables Vol C Tables 4.2.6.8 and 6.1.1.4'
O O 0.0492 0.0322 'International Tables Vol C Tables 4.2.6.8 and 6.1.1.4'
Cl Cl 0.3639 0.7018 'International Tables Vol C Tables 4.2.6.8 and 6.1.1.4'
Na Na 0.1353 0.1239 'International Tables Vol C Tables 4.2.6.8 and 6.1.1.4'
Ni Ni -3.0029 0.5091 'International Tables Vol C Tables 4.2.6.8 and 6.1.1.4'

loop_
_geom_angle_atom_site_label_1
_geom_angle_atom_site_label_2
_geom_angle_atom_site_label_3
_geom_angle
_geom_angle_site_symmetry_1
_geom_angle_site_symmetry_3
N2R Ni1 N3R 102.20(13) . .
N2R Ni1 N1R 105.42(14) . .
N3R Ni1 N1R 106.17(13) . .
N2R Ni1 O3R 92.28(14) . .
N3R Ni1 O3R 63.95(12) . .
N1R Ni1 O3R 161.52(14) . .
N2R Ni1 O1R 157.89(12) . .
N3R Ni1 O1R 99.46(13) . .
N1R Ni1 O1R 63.80(13) . .
O3R Ni1 O1R 101.20(12) . .
N2R Ni1 O2R 63.99(12) . .
N3R Ni1 O2R 151.75(13) . .
N1R Ni1 O2R 101.42(13) . .
O3R Ni1 O2R 90.98(13) . .
O1R Ni1 O2R 98.02(11) . .
O3R Na1 O1W 81.78(10) 2 .
O3R Na1 O2R 161.77(13) 2 .
O1W Na1 O2R 80.52(10) . .
O3R Na1 N1A 92.08(14) 2 2
O1W Na1 N1A 109.9(2) . 2
O2R Na1 N1A 98.03(15) . 2
O3R Na1 N1B 106.03(14) 2 .
O1W Na1 N1B 149.2(2) . .
O2R Na1 N1B 87.27(14) . .
N1A Na1 N1B 99.6(2) 2 .
Na1 O1W Na1 89.7(2) 2 .
C61 N1R C21 119.6(4) . .
C61 N1R Ni1 149.2(3) . .
C21 N1R Ni1 91.2(2) . .
O1R C21 N1R 113.3(4) . .
O1R C21 C31 126.9(4) . .
N1R C21 C31 119.8(4) . .
C41 C31 C21 119.4(5) . .
C31 C41 C51 120.4(5) . .
C61 C51 C41 116.7(4) . .
N1R C61 C51 124.0(4) . .
N1R C61 Cl1 115.9(3) . .
C51 C61 Cl1 120.2(3) . .
C21 O1R Ni1 91.7(2) . .
C62 N2R C22 119.2(4) . .
C62 N2R Ni1 147.4(3) . .
C22 N2R Ni1 92.9(3) . .
O2R C22 N2R 112.3(4) . .
O2R C22 C32 127.9(4) . .
N2R C22 C32 119.8(4) . .
C22 C32 C42 119.1(4) . .
C52 C42 C32 121.1(5) . .
C62 C52 C42 116.7(4) . .
N2R C62 C52 124.2(4) . .
N2R C62 Cl2 115.0(3) . .
C52 C62 Cl2 120.8(3) . .
C22 O2R Ni1 90.6(2) . .
C22 O2R Na1 148.0(3) . .
Ni1 O2R Na1 120.64(15) . .
C63 N3R C23 119.2(3) . .
C63 N3R Ni1 149.3(3) . .
C23 N3R Ni1 91.4(2) . .
O3R C23 N3R 112.9(3) . .
O3R C23 C33 127.3(4) . .
N3R C23 C33 119.8(4) . .
C43 C33 C23 118.7(4) . .
C33 C43 C53 121.3(4) . .
C63 C53 C43 115.9(4) . .
N3R C63 C53 125.0(4) . .
N3R C63 Cl3 115.0(3) . .
C53 C63 Cl3 119.9(3) . .
C23 O3R Ni1 91.7(2) . .
C23 O3R Na1 156.7(2) . 2
Ni1 O3R Na1 110.47(12) . 2
C2A N1A Na1 165.3(6) . 2
N1A C2A C3A 179.2(6) . .
C2B N1B Na1 172.5(4) . .
N1B C2B C3B 179.4(7) . .

loop_
_geom_bond_atom_site_label_1
_geom_bond_atom_site_label_2
_geom_bond_distance
_geom_bond_site_symmetry_2
Ni1 O1R 2.115(3) .
Ni1 O2R 2.144(3) .
Ni1 O3R 2.107(3) .
Ni1 N1R 2.086(3) .
Ni1 N2R 2.038(4) .
Ni1 N3R 2.062(3) .
Na1 O1W 2.342(4) .
Na1 O2R 2.425(3) .
Na1 O3R 2.334(3) 2
Na1 N1A 2.434(5) 2
Na1 N1B 2.473(6) .
N1R C21 1.360(5) .
N1R C61 1.318(5) .
C21 O1R 1.298(5) .
C21 C31 1.391(6) .
C31 C41 1.368(7) .
C41 C51 1.392(7) .
C51 C61 1.372(6) .
C61 Cl1 1.737(4) .
N2R C22 1.374(5) .
N2R C62 1.331(5) .
C22 O2R 1.295(5) .
C22 C32 1.379(7) .
C32 C42 1.384(7) .
C42 C52 1.381(6) .
C52 C62 1.362(6) .
C62 Cl2 1.740(4) .
N3R C23 1.364(5) .
N3R C63 1.322(5) .
C23 O3R 1.285(5) .
C23 C33 1.405(6) .
C33 C43 1.365(6) .
C43 C53 1.405(7) .
C53 C63 1.359(6) .
C63 Cl3 1.746(4) .
N1A C2A 1.112(6) .
C2A C3A 1.458(7) .
N1B C2B 1.115(7) .
C2B C3B 1.444(10) .

loop_
_geom_torsion_atom_site_label_1
_geom_torsion_atom_site_label_2
_geom_torsion_atom_site_label_3
_geom_torsion_atom_site_label_4
_geom_torsion
_geom_torsion_site_symmetry_1
_geom_torsion_site_symmetry_4
O3R Na1 O1W Na1 115.20(10) 2 2
O2R Na1 O1W Na1 -60.41(9) . 2
N1A Na1 O1W Na1 -155.57(15) 2 2
N1B Na1 O1W Na1 7.6(2) . 2
N2R Ni1 N1R C61 -23.8(6) . .
N3R Ni1 N1R C61 84.2(6) . .
O3R Ni1 N1R C61 139.1(5) . .
O1R Ni1 N1R C61 176.9(6) . .
O2R Ni1 N1R C61 -89.7(6) . .
N2R Ni1 N1R C21 157.5(2) . .
N3R Ni1 N1R C21 -94.5(2) . .
O3R Ni1 N1R C21 -39.6(5) . .
O1R Ni1 N1R C21 -1.8(2) . .
O2R Ni1 N1R C21 91.6(2) . .
C61 N1R C21 O1R -176.4(4) . .
Ni1 N1R C21 O1R 2.8(3) . .
C61 N1R C21 C31 2.9(6) . .
Ni1 N1R C21 C31 -177.8(4) . .
O1R C21 C31 C41 178.1(4) . .
N1R C21 C31 C41 -1.1(7) . .
C21 C31 C41 C51 -0.8(7) . .
C31 C41 C51 C61 1.0(7) . .
C21 N1R C61 C51 -2.8(6) . .
Ni1 N1R C61 C51 178.7(4) . .
C21 N1R C61 Cl1 177.5(3) . .
Ni1 N1R C61 Cl1 -1.0(7) . .
C41 C51 C61 N1R 0.8(7) . .
C41 C51 C61 Cl1 -179.5(4) . .
N1R C21 O1R Ni1 -2.7(3) . .
C31 C21 O1R Ni1 177.9(4) . .
N2R Ni1 O1R C21 -63.1(4) . .
N3R Ni1 O1R C21 105.3(2) . .
N1R Ni1 O1R C21 1.8(2) . .
O3R Ni1 O1R C21 170.4(2) . .
O2R Ni1 O1R C21 -97.0(2) . .
N3R Ni1 N2R C62 -18.5(5) . .
N1R Ni1 N2R C62 92.3(5) . .
O3R Ni1 N2R C62 -82.3(5) . .
O1R Ni1 N2R C62 149.8(4) . .
O2R Ni1 N2R C62 -172.3(5) . .
N3R Ni1 N2R C22 151.2(2) . .
N1R Ni1 N2R C22 -98.0(2) . .
O3R Ni1 N2R C22 87.4(2) . .
O1R Ni1 N2R C22 -40.5(4) . .
O2R Ni1 N2R C22 -2.6(2) . .
C62 N2R C22 O2R 177.8(3) . .
Ni1 N2R C22 O2R 4.2(4) . .
C62 N2R C22 C32 -1.4(6) . .
Ni1 N2R C22 C32 -175.1(4) . .
O2R C22 C32 C42 -176.6(4) . .
N2R C22 C32 C42 2.5(6) . .
C22 C32 C42 C52 -1.3(7) . .
C32 C42 C52 C62 -1.0(6) . .
C22 N2R C62 C52 -1.0(6) . .
Ni1 N2R C62 C52 167.2(4) . .
C22 N2R C62 Cl2 -180.0(3) . .
Ni1 N2R C62 Cl2 -11.8(6) . .
C42 C52 C62 N2R 2.2(6) . .
C42 C52 C62 Cl2 -178.9(3) . .
N2R C22 O2R Ni1 -3.9(3) . .
C32 C22 O2R Ni1 175.2(4) . .
N2R C22 O2R Na1 -171.6(4) . .
C32 C22 O2R Na1 7.6(9) . .
N2R Ni1 O2R C22 2.7(2) . .
N3R Ni1 O2R C22 -63.0(4) . .
N1R Ni1 O2R C22 104.5(3) . .
O3R Ni1 O2R C22 -89.3(3) . .
O1R Ni1 O2R C22 169.2(3) . .
N2R Ni1 O2R Na1 175.2(2) . .
N3R Ni1 O2R Na1 109.5(3) . .
N1R Ni1 O2R Na1 -83.1(2) . .
O3R Ni1 O2R Na1 83.1(2) . .
O1R Ni1 O2R Na1 -18.3(2) . .
O3R Na1 O2R C22 119.8(6) 2 .
O1W Na1 O2R C22 133.8(6) . .
N1A Na1 O2R C22 -117.2(6) 2 .
N1B Na1 O2R C22 -17.9(6) . .
O3R Na1 O2R Ni1 -45.9(5) 2 .
O1W Na1 O2R Ni1 -31.9(2) . .
N1A Na1 O2R Ni1 77.1(2) 2 .
N1B Na1 O2R Ni1 176.5(2) . .
Na1 N1A C2A C3A -73.8(526) 2 .
N2R Ni1 N3R C63 90.8(6) . .
N1R Ni1 N3R C63 -19.5(6) . .
O3R Ni1 N3R C63 177.3(6) . .
O1R Ni1 N3R C63 -84.8(6) . .
O2R Ni1 N3R C63 147.7(5) . .
N2R Ni1 N3R C23 -86.0(2) . .
N1R Ni1 N3R C23 163.8(2) . .
O3R Ni1 N3R C23 0.6(2) . .
O1R Ni1 N3R C23 98.5(2) . .
O2R Ni1 N3R C23 -29.0(4) . .
C63 N3R C23 O3R -179.0(4) . .
Ni1 N3R C23 O3R -0.9(4) . .
C63 N3R C23 C33 1.2(6) . .
Ni1 N3R C23 C33 179.3(4) . .
O3R C23 C33 C43 -179.6(5) . .
N3R C23 C33 C43 0.3(7) . .
C23 C33 C43 C53 -1.2(8) . .
C33 C43 C53 C63 0.7(8) . .
C23 N3R C63 C53 -1.7(7) . .
Ni1 N3R C63 C53 -178.0(4) . .
C23 N3R C63 Cl3 176.8(3) . .
Ni1 N3R C63 Cl3 0.5(8) . .
C43 C53 C63 N3R 0.8(8) . .
C43 C53 C63 Cl3 -177.6(4) . .
N3R C23 O3R Ni1 0.9(4) . .
C33 C23 O3R Ni1 -179.3(4) . .
N3R C23 O3R Na1 -162.1(6) . 2
C33 C23 O3R Na1 17.8(11) . 2
N2R Ni1 O3R C23 101.9(3) . .
N3R Ni1 O3R C23 -0.6(2) . .
N1R Ni1 O3R C23 -61.6(4) . .
O1R Ni1 O3R C23 -95.7(3) . .
O2R Ni1 O3R C23 165.9(3) . .
N2R Ni1 O3R Na1 -85.2(2) . 2
N3R Ni1 O3R Na1 172.3(2) . 2
N1R Ni1 O3R Na1 111.3(4) . 2
O1R Ni1 O3R Na1 77.2(2) . 2
O2R Ni1 O3R Na1 -21.2(2) . 2
O3R Na1 N1B C2B -36.5(34) 2 .
O1W Na1 N1B C2B 64.6(34) . .
O2R Na1 N1B C2B 130.8(34) . .
N1A Na1 N1B C2B -131.5(34) 2 .
Na1 N1B C2B C3B 33.3(621) . .
